data_4502228
loop_
_publ_author_name
'Lin, Jian-Di'
'Long, Xi-Fa'
'Lin, Ping'
'Du, Shao-Wu'

_publ_section_title
;
 A Series of Cation-Templated, Polycarboxylate-Based Cd(II) or
 Cd(II)/Li(I) Frameworks with Second-Order Nonlinear Optical and
 Ferroelectric Properties
;
_journal_issue 1
_journal_name_full 'Crystal Growth &amp; Design'
_journal_page_first 146
_journal_paper_doi 10.1021/cg9007476
_journal_volume 10
_journal_year 2010
_chemical_formula_sum 'C5.5 H6.5 Cd0.25 N0.75 O2'
_chemical_formula_weight 144.48
_chemical_name_systematic
; 
 ? 
;
_space_group_IT_number 180
_symmetry_cell_setting hexagonal
_symmetry_space_group_name_Hall 'P 62 2 (0 0 4)'
_symmetry_space_group_name_H-M 'P 62 2 2'
_atom_sites_solution_hydrogens geom
_atom_sites_solution_primary direct
_atom_sites_solution_secondary difmap
_audit_creation_method SHELXL-97
_cell_angle_alpha 90.00
_cell_angle_beta 90.00
_cell_angle_gamma 120.00
_cell_formula_units_Z 12
_cell_length_a 16.11920(10)
_cell_length_b 16.11920(10)
_cell_length_c 11.9893(6)
_cell_measurement_reflns_used 7748
_cell_measurement_temperature 293(2)
_cell_measurement_theta_max 27.4835
_cell_measurement_theta_min 3.0445
_cell_volume 2697.81(14)
_computing_cell_refinement 'CrystalClear (Rigaku/MSC Inc., 2005)'
_computing_data_collection 'CrystalClear (Rigaku/MSC Inc., 2005)'
_computing_data_reduction 'CrystalClear (Rigaku/MSC Inc., 2005)'
_computing_structure_refinement 'SHELXL-97 (Sheldrick, 1997)'
_computing_structure_solution 'SHELXS-97 (Sheldrick, 1990)'
_diffrn_ambient_temperature 293(2)
_diffrn_detector_area_resol_mean 14.6306
_diffrn_measured_fraction_theta_full 0.986
_diffrn_measured_fraction_theta_max 0.986
_diffrn_measurement_device_type 'Mercury70 (2x2 bin mode)'
_diffrn_measurement_method CCD_Profile_fitting
_diffrn_radiation_monochromator 'Graphite Monochromator'
_diffrn_radiation_source 'fine-focus sealed tube'
_diffrn_radiation_type MoK\a
_diffrn_radiation_wavelength 0.71073
_diffrn_reflns_av_R_equivalents 0.0339
_diffrn_reflns_av_sigmaI/netI 0.0141
_diffrn_reflns_limit_h_max 20
_diffrn_reflns_limit_h_min -20
_diffrn_reflns_limit_k_max 20
_diffrn_reflns_limit_k_min -17
_diffrn_reflns_limit_l_max 13
_diffrn_reflns_limit_l_min -15
_diffrn_reflns_number 20501
_diffrn_reflns_theta_full 27.49
_diffrn_reflns_theta_max 27.49
_diffrn_reflns_theta_min 2.24
_exptl_absorpt_coefficient_mu 0.642
_exptl_absorpt_correction_T_max 1.0000
_exptl_absorpt_correction_T_min 0.8085
_exptl_absorpt_correction_type multi-scan
_exptl_crystal_colour colorless
_exptl_crystal_density_diffrn 1.067
_exptl_crystal_density_method 'not measured'
_exptl_crystal_description prism
_exptl_crystal_F_000 888
_exptl_crystal_size_max 0.75
_exptl_crystal_size_mid 0.35
_exptl_crystal_size_min 0.30
_refine_diff_density_max 0.594
_refine_diff_density_min -0.682
_refine_diff_density_rms 0.105
_refine_ls_abs_structure_details 'Flack H D (1983), Acta Cryst. A39, 876-881'
_refine_ls_abs_structure_Flack -0.03(8)
_refine_ls_extinction_method none
_refine_ls_goodness_of_fit_ref 1.061
_refine_ls_hydrogen_treatment constr
_refine_ls_matrix_type full
_refine_ls_number_parameters 93
_refine_ls_number_reflns 2069
_refine_ls_number_restraints 0
_refine_ls_restrained_S_all 1.061
_refine_ls_R_factor_all 0.0388
_refine_ls_R_factor_gt 0.0385
_refine_ls_shift/su_max 0.002
_refine_ls_shift/su_mean 0.000
_refine_ls_structure_factor_coef Fsqd
_refine_ls_weighting_details 'calc w=1/[\s^2^(Fo^2^)+(0.0912P)^2^+0.6227P] where P=(Fo^2^+2Fc^2^)/3'
_refine_ls_weighting_scheme calc
_refine_ls_wR_factor_gt 0.1159
_refine_ls_wR_factor_ref 0.1165
_reflns_number_gt 2044
_reflns_number_total 2069
_reflns_threshold_expression >2sigma(I)
_cod_data_source_file cg9007476_si_003.cif
_cod_data_source_block 2
_cod_depositor_comments
;
The following automatic conversions were performed:

'_exptl_absorpt_correction_type' value 'Multi-scan' changed to
'multi-scan' according to
/home/saulius/struct/CIF-dictionaries/cif_core.dic dictionary named
'cif_core.dic' version 2.4.2 from 2011-04-26.

Automatic conversion script
Id: cif_fix_values 1715 2011-07-08 13:25:40Z adriana 
;
_cod_original_sg_symbol_H-M P6(2)22
_cod_original_formula_sum C5.5H6.5Cd0.25N0.75O2
_cod_database_code 4502228

loop_
_symmetry_equiv_pos_as_xyz
'x, y, z'
'-y, x-y, z+2/3'
'-x+y, -x, z+1/3'
'-x, -y, z'
'y, -x+y, z+2/3'
'x-y, x, z+1/3'
'y, x, -z+2/3'
'x-y, -y, -z'
'-x, -x+y, -z+1/3'
'-y, -x, -z+2/3'
'-x+y, y, -z'
'x, x-y, -z+1/3'

loop_
_atom_site_label
_atom_site_type_symbol
_atom_site_fract_x
_atom_site_fract_y
_atom_site_fract_z
_atom_site_U_iso_or_equiv
_atom_site_adp_type
_atom_site_occupancy
_atom_site_symmetry_multiplicity
_atom_site_calc_flag
_atom_site_refinement_flags
Cd1 Cd 0.5000 0.5000 -0.1667 0.03304(15) Uani 1 4 d S
O1 O 0.5860(3) 0.4536(2) -0.0306(3) 0.0879(12) Uani 1 1 d .
O2 O 0.4349(3) 0.3588(3) -0.0570(3) 0.0713(8) Uani 1 1 d .
N1 N 0.16075(18) 0.3215(4) 0.0000 0.0675(13) Uani 1 2 d S
N2 N 0.5000 0.5000 0.3333 0.097(4) Uani 1 4 d S
C1 C 0.5110(3) 0.3786(3) -0.0107(3) 0.0583(9) Uani 1 1 d .
C2 C 0.5111(3) 0.3134(3) 0.0801(3) 0.0528(8) Uani 1 1 d .
C3 C 0.5972(3) 0.3279(3) 0.1244(3) 0.0524(8) Uani 1 1 d .
H3 H 0.6550 0.3772 0.0971 0.063 Uiso 1 1 calc R
C4 C 0.4251(3) 0.2406(3) 0.1232(4) 0.0670(11) Uani 1 1 d .
H4 H 0.3673 0.2298 0.0933 0.080 Uiso 1 1 calc R
C5 C 0.0604(6) 0.2609(11) 0.0266(13) 0.115(5) Uani 0.50 1 d P
H5A H 0.0338 0.3001 0.0485 0.172 Uiso 0.50 1 calc PR
H5B H 0.0539 0.2187 0.0867 0.172 Uiso 0.50 1 calc PR
H5C H 0.0270 0.2238 -0.0378 0.172 Uiso 0.50 1 calc PR
C6 C 0.2119(9) 0.3804(8) 0.0961(7) 0.085(4) Uani 0.50 1 d P
H6A H 0.2782 0.4210 0.0774 0.127 Uiso 0.50 1 calc PR
H6B H 0.2065 0.3398 0.1575 0.127 Uiso 0.50 1 calc PR
H6C H 0.1846 0.4193 0.1166 0.127 Uiso 0.50 1 calc PR
C7 C 0.4179(10) 0.4741(12) 0.2623(13) 0.149(8) Uani 0.50 1 d P
H7A H 0.4308 0.5271 0.2146 0.223 Uiso 0.50 1 calc PR
H7B H 0.3629 0.4583 0.3076 0.223 Uiso 0.50 1 calc PR
H7C H 0.4057 0.4197 0.2175 0.223 Uiso 0.50 1 calc PR

loop_
_atom_site_aniso_label
_atom_site_aniso_U_11
_atom_site_aniso_U_22
_atom_site_aniso_U_33
_atom_site_aniso_U_23
_atom_site_aniso_U_13
_atom_site_aniso_U_12
Cd1 0.04008(19) 0.04008(19) 0.0251(2) 0.000 0.000 0.02461(16)
O1 0.114(3) 0.070(2) 0.070(2) 0.0316(15) -0.0057(18) 0.039(2)
O2 0.091(2) 0.090(2) 0.0546(14) 0.0254(15) 0.0046(16) 0.062(2)
N1 0.0574(18) 0.067(3) 0.081(4) 0.000 0.009(2) 0.0335(13)
N2 0.152(8) 0.152(8) 0.054(4) 0.000 0.000 0.125(8)
C1 0.094(3) 0.0594(19) 0.0375(15) 0.0130(17) 0.005(2) 0.050(2)
C2 0.073(2) 0.0522(18) 0.0415(15) 0.0119(13) 0.0015(15) 0.0373(18)
C3 0.068(2) 0.0513(18) 0.0450(16) 0.0065(15) -0.0016(15) 0.0349(17)
C4 0.062(2) 0.069(2) 0.069(2) 0.023(2) -0.006(2) 0.032(2)
C5 0.034(4) 0.137(10) 0.160(12) 0.020(10) 0.040(6) 0.032(5)
C6 0.108(9) 0.076(6) 0.052(4) -0.015(4) -0.027(5) 0.032(6)
C7 0.075(8) 0.174(15) 0.167(15) 0.093(12) -0.028(9) 0.039(9)

loop_
_atom_type_symbol
_atom_type_description
_atom_type_scat_dispersion_real
_atom_type_scat_dispersion_imag
_atom_type_scat_source
C C 0.0033 0.0016 'International Tables Vol C Tables 4.2.6.8 and 6.1.1.4'
H H 0.0000 0.0000 'International Tables Vol C Tables 4.2.6.8 and 6.1.1.4'
Cd Cd -0.8075 1.2024 'International Tables Vol C Tables 4.2.6.8 and 6.1.1.4'
N N 0.0061 0.0033 'International Tables Vol C Tables 4.2.6.8 and 6.1.1.4'
O O 0.0106 0.0060 'International Tables Vol C Tables 4.2.6.8 and 6.1.1.4'

loop_
_geom_angle_atom_site_label_1
_geom_angle_atom_site_label_2
_geom_angle_atom_site_label_3
_geom_angle
_geom_angle_site_symmetry_1
_geom_angle_site_symmetry_3
O2 Cd1 O2 112.65(17) 7_554 10_664
O2 Cd1 O2 126.77(17) 7_554 4_665
O2 Cd1 O2 90.93(17) 10_664 4_665
O2 Cd1 O2 90.93(17) 7_554 .
O2 Cd1 O2 126.77(17) 10_664 .
O2 Cd1 O2 112.65(17) 4_665 .
O2 Cd1 O1 52.63(11) 7_554 7_554
O2 Cd1 O1 83.04(12) 10_664 7_554
O2 Cd1 O1 86.61(14) 4_665 7_554
O2 Cd1 O1 141.91(12) . 7_554
O2 Cd1 O1 83.04(12) 7_554 10_664
O2 Cd1 O1 52.63(11) 10_664 10_664
O2 Cd1 O1 141.91(12) 4_665 10_664
O2 Cd1 O1 86.61(14) . 10_664
O1 Cd1 O1 97.9(2) 7_554 10_664
O2 Cd1 O1 86.61(14) 7_554 4_665
O2 Cd1 O1 141.91(12) 10_664 4_665
O2 Cd1 O1 52.63(11) 4_665 4_665
O2 Cd1 O1 83.04(12) . 4_665
O1 Cd1 O1 84.0(2) 7_554 4_665
O1 Cd1 O1 165.24(16) 10_664 4_665
O2 Cd1 O1 141.91(12) 7_554 .
O2 Cd1 O1 86.61(14) 10_664 .
O2 Cd1 O1 83.04(12) 4_665 .
O2 Cd1 O1 52.63(11) . .
O1 Cd1 O1 165.24(16) 7_554 .
O1 Cd1 O1 84.0(2) 10_664 .
O1 Cd1 O1 97.9(2) 4_665 .
C1 O1 Cd1 90.1(3) . .
C1 O2 Cd1 95.5(3) . .
C5 N1 C5 108.4(12) 11 .
C5 N1 C6 108.5(9) 11 .
C5 N1 C6 110.1(8) . .
C5 N1 C6 110.1(8) 11 11
C5 N1 C6 108.5(9) . 11
C6 N1 C6 111.3(9) . 11
C7 N2 C7 108.0(14) . 4_665
C7 N2 C7 114.5(16) . 10_665
C7 N2 C7 106.1(11) 4_665 10_665
C7 N2 C7 106.1(11) . 7
C7 N2 C7 114.5(16) 4_665 7
C7 N2 C7 108.0(14) 10_665 7
O1 C1 O2 121.8(4) . .
O1 C1 C2 118.6(4) . .
O2 C1 C2 119.4(4) . .
C4 C2 C3 119.2(3) . .
C4 C2 C1 120.4(4) . .
C3 C2 C1 120.3(4) . .
C3 C3 C2 120.3(2) 12 .
C3 C3 H3 119.9 12 .
C2 C3 H3 119.9 . .
C4 C4 C2 120.4(2) 12 .
C4 C4 H4 119.8 12 .
C2 C4 H4 119.8 . .
N1 C5 H5A 109.5 . .
N1 C5 H5B 109.5 . .
H5A C5 H5B 109.5 . .
N1 C5 H5C 109.5 . .
H5A C5 H5C 109.5 . .
H5B C5 H5C 109.5 . .
N1 C6 H6A 109.5 . .
N1 C6 H6B 109.5 . .
H6A C6 H6B 109.5 . .
N1 C6 H6C 109.5 . .
H6A C6 H6C 109.5 . .
H6B C6 H6C 109.5 . .
N2 C7 H7A 109.5 . .
N2 C7 H7B 109.5 . .
H7A C7 H7B 109.5 . .
N2 C7 H7C 109.5 . .
H7A C7 H7C 109.5 . .
H7B C7 H7C 109.5 . .

loop_
_geom_bond_atom_site_label_1
_geom_bond_atom_site_label_2
_geom_bond_distance
_geom_bond_site_symmetry_2
Cd1 O2 2.370(3) 7_554
Cd1 O2 2.370(3) 10_664
Cd1 O2 2.370(3) 4_665
Cd1 O2 2.370(3) .
Cd1 O1 2.485(3) 7_554
Cd1 O1 2.485(3) 10_664
Cd1 O1 2.485(3) 4_665
Cd1 O1 2.485(3) .
O1 C1 1.233(6) .
O2 C1 1.234(5) .
N1 C5 1.446(9) 11
N1 C5 1.446(9) .
N1 C6 1.458(8) .
N1 C6 1.458(8) 11
N2 C7 1.449(11) .
N2 C7 1.449(11) 4_665
N2 C7 1.449(11) 10_665
N2 C7 1.449(11) 7
C1 C2 1.514(4) .
C2 C4 1.392(6) .
C2 C3 1.393(6) .
C3 C3 1.386(7) 12
C3 H3 0.9300 .
C4 C4 1.380(7) 12
C4 H4 0.9300 .
C5 H5A 0.9600 .
C5 H5B 0.9600 .
C5 H5C 0.9600 .
C6 H6A 0.9600 .
C6 H6B 0.9600 .
C6 H6C 0.9600 .
C7 H7A 0.9600 .
C7 H7B 0.9600 .
C7 H7C 0.9600 .
